data_2238189
loop_
_publ_author_name
'Pan, Gang-Hong'
'Tang, Jin-Niu'
'Huang, Zhong-Jing'
'Liao, Yi-Fan'
'Mo, Bo-Fa'

_publ_section_title
;
 <i>catena</i>-Poly[(diaquacadmium)-\m-iminodiacetato-\k^4^<i>O</i>,<i>N</i>,<i>O</i>':<i>O</i>'']
;
_journal_coeditor_code HY2628
_journal_issue 7
_journal_name_full 'Acta Crystallographica Section E'
_journal_page_first m416
_journal_paper_doi 10.1107/S1600536813017121
_journal_volume 69
_journal_year 2013
_chemical_formula_iupac '[Cd (C4 H5 N O4) (H2 O)2]'
_chemical_formula_moiety 'C4 H9 Cd N O6'
_chemical_formula_sum 'C4 H9 Cd N O6'
_chemical_formula_weight 279.52
_chemical_name_systematic
<i>catena</i>-Poly[(diaquacadmium)-\m-iminodiacetato-\k^4^<i>O</i>,<i>N</i>,<i>O</i>':<i>O</i>'']
_space_group_IT_number 29
_symmetry_cell_setting orthorhombic
_symmetry_space_group_name_Hall 'P 2c -2ac'
_symmetry_space_group_name_H-M 'P c a 21'
_atom_sites_solution_hydrogens geom
_atom_sites_solution_primary direct
_atom_sites_solution_secondary difmap
_audit_creation_method SHELXL-97
_cell_angle_alpha 90.00
_cell_angle_beta 90.00
_cell_angle_gamma 90.00
_cell_formula_units_Z 4
_cell_length_a 14.6600(3)
_cell_length_b 5.4905(2)
_cell_length_c 9.7928(3)
_cell_measurement_reflns_used 1202
_cell_measurement_temperature 296(2)
_cell_measurement_theta_max 22.05
_cell_measurement_theta_min 2.78
_cell_volume 788.23(4)
_computing_cell_refinement 'SAINT (Bruker, 2007)'
_computing_data_collection 'SMART (Bruker, 2007)'
_computing_data_reduction 'SAINT (Bruker, 2007)'
_computing_molecular_graphics 'DIAMOND (Brandenburg, 1999)'
_computing_publication_material 'SHELXTL (Sheldrick, 2008)'
_computing_structure_refinement 'SHELXL97 (Sheldrick, 2008)'
_computing_structure_solution 'SHELXS97 (Sheldrick, 2008)'
_diffrn_ambient_temperature 296(2)
_diffrn_measured_fraction_theta_full 0.996
_diffrn_measured_fraction_theta_max 0.996
_diffrn_measurement_device_type 'Bruker SMART 1000 CCD'
_diffrn_measurement_method '\f and \w scans'
_diffrn_radiation_monochromator graphite
_diffrn_radiation_source 'fine-focus sealed tube'
_diffrn_radiation_type MoK\a
_diffrn_radiation_wavelength 0.71073
_diffrn_reflns_av_R_equivalents 0.0355
_diffrn_reflns_av_sigmaI/netI 0.0418
_diffrn_reflns_limit_h_max 16
_diffrn_reflns_limit_h_min -17
_diffrn_reflns_limit_k_max 6
_diffrn_reflns_limit_k_min -6
_diffrn_reflns_limit_l_max 11
_diffrn_reflns_limit_l_min -9
_diffrn_reflns_number 3775
_diffrn_reflns_theta_full 24.99
_diffrn_reflns_theta_max 24.99
_diffrn_reflns_theta_min 2.78
_exptl_absorpt_coefficient_mu 2.764
_exptl_absorpt_correction_T_max 0.6661
_exptl_absorpt_correction_T_min 0.5815
_exptl_absorpt_correction_type multi-scan
_exptl_absorpt_process_details '(SADABS; Sheldrick, 1996)'
_exptl_crystal_colour colorless
_exptl_crystal_density_diffrn 2.355
_exptl_crystal_density_method 'not measured'
_exptl_crystal_description block
_exptl_crystal_F_000 544
_exptl_crystal_size_max 0.22
_exptl_crystal_size_mid 0.17
_exptl_crystal_size_min 0.16
_refine_diff_density_max 2.051
_refine_diff_density_min -1.232
_refine_ls_abs_structure_details 'Flack (1983), 566 Friedel pairs'
_refine_ls_abs_structure_Flack 0.04(14)
_refine_ls_extinction_method none
_refine_ls_goodness_of_fit_ref 1.093
_refine_ls_hydrogen_treatment constr
_refine_ls_matrix_type full
_refine_ls_number_parameters 109
_refine_ls_number_reflns 1303
_refine_ls_number_restraints 1
_refine_ls_restrained_S_all 1.093
_refine_ls_R_factor_all 0.0514
_refine_ls_R_factor_gt 0.0468
_refine_ls_shift/su_max 0.000
_refine_ls_shift/su_mean 0.000
_refine_ls_structure_factor_coef Fsqd
_refine_ls_weighting_details 'calc w=1/[\s^2^(Fo^2^)+(0.0941P)^2^+9.9695P] where P=(Fo^2^+2Fc^2^)/3'
_refine_ls_weighting_scheme calc
_refine_ls_wR_factor_gt 0.1605
_refine_ls_wR_factor_ref 0.1643
_reflns_number_gt 1173
_reflns_number_total 1303
_reflns_threshold_expression I>2\s(I)
_cod_data_source_file hy2628.cif
_cod_data_source_block I
_cod_database_code 2238189
_cod_database_fobs_code 2238189

loop_
_symmetry_equiv_pos_as_xyz
'x, y, z'
'-x, -y, z+1/2'
'x+1/2, -y, z'
'-x+1/2, y, z+1/2'

loop_
_atom_site_type_symbol
_atom_site_label
_atom_site_fract_x
_atom_site_fract_y
_atom_site_fract_z
_atom_site_U_iso_or_equiv
_atom_site_adp_type
_atom_site_calc_flag
_atom_site_refinement_flags
_atom_site_occupancy
_atom_site_symmetry_multiplicity
Cd Cd1 0.05597(5) 0.13193(15) 0.74648(19) 0.0292(3) Uani d . 1 1
O O1 0.1596(8) -0.1730(19) 0.7032(11) 0.040(3) Uani d . 1 1
O O2 0.2833(7) -0.3435(19) 0.7786(12) 0.043(4) Uani d . 1 1
O O3 0.0546(7) 0.1227(18) 1.1908(13) 0.037(3) Uani d . 1 1
O O4 0.0357(7) -0.022(2) 0.9811(12) 0.039(2) Uani d . 1 1
O O5 0.1075(9) 0.406(2) 0.5878(11) 0.042(3) Uani d . 1 1
H H5A 0.1248 0.5351 0.6279 0.051 Uiso d R 1 1
H H5B 0.0880 0.4441 0.5090 0.051 Uiso d R 1 1
O O6 -0.0422(7) 0.4382(19) 0.8246(11) 0.032(2) Uani d . 1 1
H H6A -0.0969 0.3891 0.8160 0.039 Uiso d R 1 1
H H6B -0.0378 0.5765 0.7861 0.039 Uiso d R 1 1
N N1 0.1820(8) 0.229(2) 0.8812(13) 0.027(2) Uani d . 1 1
H H1 0.2099 0.3623 0.8448 0.032 Uiso calc R 1 1
C C1 0.2288(10) -0.184(3) 0.7810(15) 0.033(4) Uani d . 1 1
C C2 0.2468(10) 0.026(3) 0.8802(17) 0.033(3) Uani d . 1 1
H H2A 0.2493 -0.0406 0.9718 0.040 Uiso calc R 1 1
H H2B 0.3067 0.0920 0.8600 0.040 Uiso calc R 1 1
C C3 0.1468(10) 0.294(3) 1.0168(15) 0.027(3) Uani d . 1 1
H H3A 0.1204 0.4559 1.0135 0.033 Uiso calc R 1 1
H H3B 0.1967 0.2967 1.0818 0.033 Uiso calc R 1 1
C C4 0.0744(10) 0.112(2) 1.0644(17) 0.027(3) Uani d . 1 1

loop_
_atom_site_aniso_label
_atom_site_aniso_U_11
_atom_site_aniso_U_22
_atom_site_aniso_U_33
_atom_site_aniso_U_12
_atom_site_aniso_U_13
_atom_site_aniso_U_23
Cd1 0.0289(5) 0.0255(5) 0.0333(5) -0.0008(3) -0.0017(7) -0.0014(6)
O1 0.035(6) 0.032(6) 0.054(8) 0.005(4) -0.012(5) -0.017(4)
O2 0.030(5) 0.047(6) 0.054(11) 0.008(4) -0.004(5) -0.017(5)
O3 0.046(7) 0.031(6) 0.033(6) -0.006(4) 0.010(4) 0.004(4)
O4 0.046(6) 0.029(6) 0.041(6) -0.013(5) -0.007(5) 0.001(5)
O5 0.071(9) 0.027(6) 0.028(6) -0.012(5) -0.008(5) 0.002(4)
O6 0.043(6) 0.020(5) 0.034(6) 0.000(4) 0.003(4) 0.001(4)
N1 0.032(6) 0.021(5) 0.029(6) -0.003(5) 0.002(5) -0.001(5)
C1 0.033(7) 0.021(7) 0.044(13) -0.010(6) 0.001(6) 0.009(6)
C2 0.029(7) 0.027(7) 0.043(8) 0.003(6) -0.001(6) -0.011(7)
C3 0.039(8) 0.012(6) 0.031(8) -0.005(6) 0.006(6) -0.004(5)
C4 0.031(7) 0.016(7) 0.032(7) 0.000(5) -0.001(6) 0.010(6)

loop_
_atom_type_symbol
_atom_type_description
_atom_type_scat_dispersion_real
_atom_type_scat_dispersion_imag
_atom_type_scat_source
C C 0.0033 0.0016 'International Tables Vol C Tables 4.2.6.8 and 6.1.1.4'
H H 0.0000 0.0000 'International Tables Vol C Tables 4.2.6.8 and 6.1.1.4'
N N 0.0061 0.0033 'International Tables Vol C Tables 4.2.6.8 and 6.1.1.4'
O O 0.0106 0.0060 'International Tables Vol C Tables 4.2.6.8 and 6.1.1.4'
Cd Cd -0.8075 1.2024 'International Tables Vol C Tables 4.2.6.8 and 6.1.1.4'

loop_
_geom_angle_atom_site_label_1
_geom_angle_atom_site_label_2
_geom_angle_atom_site_label_3
_geom_angle_site_symmetry_1
_geom_angle_site_symmetry_3
_geom_angle
O3 Cd1 O5 2_554 . 119.4(4)
O3 Cd1 O1 2_554 . 88.8(4)
O5 Cd1 O1 . . 97.7(4)
O3 Cd1 N1 2_554 . 150.0(4)
O5 Cd1 N1 . . 88.4(4)
O1 Cd1 N1 . . 75.4(4)
O3 Cd1 O6 2_554 . 94.8(4)
O5 Cd1 O6 . . 87.3(4)
O1 Cd1 O6 . . 171.4(4)
N1 Cd1 O6 . . 97.9(4)
O3 Cd1 O4 2_554 . 85.7(4)
O5 Cd1 O4 . . 153.7(4)
O1 Cd1 O4 . . 90.1(4)
N1 Cd1 O4 . . 69.3(4)
O6 Cd1 O4 . . 82.4(4)
C1 O1 Cd1 . . 116.9(9)
C4 O3 Cd1 . 2 112.2(10)
C4 O4 Cd1 . . 110.8(9)
Cd1 O5 H5A . . 109.5
Cd1 O5 H5B . . 131.9
H5A O5 H5B . . 108.3
Cd1 O6 H6A . . 108.7
Cd1 O6 H6B . . 116.8
H6A O6 H6B . . 108.1
C2 N1 C3 . . 114.8(12)
C2 N1 Cd1 . . 109.6(8)
C3 N1 Cd1 . . 106.8(8)
C2 N1 H1 . . 108.5
C3 N1 H1 . . 108.5
Cd1 N1 H1 . . 108.5
O2 C1 O1 . . 124.1(14)
O2 C1 C2 . . 117.0(13)
O1 C1 C2 . . 118.8(13)
N1 C2 C1 . . 117.8(12)
N1 C2 H2A . . 107.9
C1 C2 H2A . . 107.9
N1 C2 H2B . . 107.9
C1 C2 H2B . . 107.9
H2A C2 H2B . . 107.2
N1 C3 C4 . . 111.1(12)
N1 C3 H3A . . 109.4
C4 C3 H3A . . 109.4
N1 C3 H3B . . 109.4
C4 C3 H3B . . 109.4
H3A C3 H3B . . 108.0
O4 C4 O3 . . 124.4(14)
O4 C4 C3 . . 120.4(14)
O3 C4 C3 . . 115.0(13)

loop_
_geom_bond_atom_site_label_1
_geom_bond_atom_site_label_2
_geom_bond_site_symmetry_2
_geom_bond_distance
Cd1 O3 2_554 2.209(10)
Cd1 O5 . 2.291(11)
Cd1 O1 . 2.300(11)
Cd1 N1 . 2.333(12)
Cd1 O6 . 2.342(10)
Cd1 O4 . 2.466(12)
O1 C1 . 1.270(18)
O2 C1 . 1.186(18)
O3 C4 . 1.27(2)
O3 Cd1 2 2.209(10)
O4 C4 . 1.24(2)
O5 H5A . 0.8500
O5 H5B . 0.8500
O6 H6A . 0.8501
O6 H6B . 0.8500
N1 C2 . 1.463(18)
N1 C3 . 1.468(18)
N1 H1 . 0.9100
C1 C2 . 1.53(2)
C2 H2A . 0.9700
C2 H2B . 0.9700
C3 C4 . 1.531(19)
C3 H3A . 0.9700
C3 H3B . 0.9700

loop_
_geom_hbond_atom_site_label_D
_geom_hbond_atom_site_label_H
_geom_hbond_atom_site_label_A
_geom_hbond_site_symmetry_A
_geom_hbond_distance_DH
_geom_hbond_distance_HA
_geom_hbond_distance_DA
_geom_hbond_angle_DHA
O5 H5A O1 1_565 0.85 1.84 2.685(15) 176
O5 H5B O6 2_564 0.85 2.03 2.880(15) 176
O6 H6A O2 3_455 0.85 1.81 2.649(14) 168
O6 H6B O3 2_564 0.85 1.91 2.750(15) 168
N1 H1 O2 1_565 0.91 2.05 2.953(16) 174
